data_4511806
loop_
_publ_author_name
'Vasconcelos, Alline Torquato'
'da Silva, Cameron Capeletti'
'Queiroz J\'unior, Luiz Henrique Keng'
'Santana, M\'abio Jo\~ao'
'Ferreira, Vinicius Sousa'
'Martins, Felipe Terra'

_publ_section_title
;
 Lamivudine as a Nucleoside Template To Engineer DNA-Like Double-Stranded
 Helices in Crystals
;
_journal_issue 9
_journal_name_full 'Crystal Growth &amp; Design'
_journal_page_first 4691
_journal_paper_doi 10.1021/cg500786m
_journal_volume 14
_journal_year 2014
_chemical_absolute_configuration ad
_chemical_formula_moiety '6(C8 H11 N3 O3 S), 4(C8 H12 N3 O3 S), 4(C4 H3 O4), 5.65(H2 O)'
_chemical_formula_sum 'C96 H137.3 N30 O51.66 S10'
_chemical_formula_weight 2858.76
_chemical_name_common 'Lamivudine Duplex III'
_space_group_IT_number 19
_symmetry_cell_setting orthorhombic
_symmetry_space_group_name_Hall 'P 2ac 2ab'
_symmetry_space_group_name_H-M 'P 21 21 21'
_atom_sites_solution_hydrogens geom
_atom_sites_solution_primary direct
_atom_sites_solution_secondary difmap
_audit_creation_method SHELXL-97
_cell_angle_alpha 90.00
_cell_angle_beta 90.00
_cell_angle_gamma 90.00
_cell_formula_units_Z 4
_cell_length_a 14.8814(15)
_cell_length_b 25.3457(24)
_cell_length_c 33.9620(28)
_cell_measurement_temperature 298(2)
_cell_volume 12810(2)
_diffrn_ambient_temperature 298(2)
_diffrn_measured_fraction_theta_full 0.953
_diffrn_measured_fraction_theta_max 0.918
_diffrn_radiation_type MoK\a
_diffrn_radiation_wavelength 0.71073
_diffrn_reflns_av_R_equivalents 0.0593
_diffrn_reflns_av_sigmaI/netI 0.1505
_diffrn_reflns_limit_h_max 8
_diffrn_reflns_limit_h_min -18
_diffrn_reflns_limit_k_max 31
_diffrn_reflns_limit_k_min -30
_diffrn_reflns_limit_l_max 18
_diffrn_reflns_limit_l_min -39
_diffrn_reflns_number 32990
_diffrn_reflns_theta_full 25.00
_diffrn_reflns_theta_max 26.45
_diffrn_reflns_theta_min 1.00
_exptl_absorpt_coefficient_mu 0.274
_exptl_absorpt_correction_T_max 0.981
_exptl_absorpt_correction_T_min 0.883
_exptl_absorpt_correction_type multi-scan
_exptl_absorpt_process_details 'Blessing, R. H. (1995) Acta Cryst., A51, 33-38'
_exptl_crystal_colour colorless
_exptl_crystal_density_diffrn 1.482
_exptl_crystal_density_method 'not measured'
_exptl_crystal_description hexahedron
_exptl_crystal_F_000 5986
_exptl_crystal_size_max 0.15
_exptl_crystal_size_mid 0.11
_exptl_crystal_size_min 0.07
_refine_diff_density_max 0.697
_refine_diff_density_min -0.394
_refine_diff_density_rms 0.073
_refine_ls_abs_structure_details 'Flack H D (1983), Acta Cryst. A39, 876-881'
_refine_ls_abs_structure_Flack 0.02(12)
_refine_ls_extinction_method none
_refine_ls_goodness_of_fit_ref 0.986
_refine_ls_hydrogen_treatment constr
_refine_ls_matrix_type full
_refine_ls_number_parameters 1778
_refine_ls_number_reflns 22838
_refine_ls_number_restraints 1605
_refine_ls_restrained_S_all 0.989
_refine_ls_R_factor_all 0.2233
_refine_ls_R_factor_gt 0.0941
_refine_ls_shift/su_max 0.000
_refine_ls_shift/su_mean 0.000
_refine_ls_structure_factor_coef Fsqd
_refine_ls_weighting_details 'calc w=1/[\s^2^(Fo^2^)+(0.1509P)^2^+0.0000P] where P=(Fo^2^+2Fc^2^)/3'
_refine_ls_weighting_scheme calc
_refine_ls_wR_factor_gt 0.2306
_refine_ls_wR_factor_ref 0.3029
_reflns_number_gt 9531
_reflns_number_total 22838
_reflns_threshold_expression >2\s(I)
_cod_data_source_file cg500786m_si_002.cif
_cod_data_source_block LamivudineDuplexIII
_cod_depositor_comments
;
The following automatic conversions were performed:

'_symmetry_cell_setting' value 'Orthorhombic' changed to
'orthorhombic' according to
/home/saulius/struct/COD-crude-data--automatic-downloads/rss-feeds/ACS/lib/dictionaries/cif_core.dic
dictionary named 'cif_core.dic' version 2.4.2 from 2011-04-26.

Automatic conversion script
Id: cif_fix_values 2281 2013-09-26 08:29:07Z andrius 

 Adding full bibliography for 4511806.cif.
;
_cod_original_cell_volume 12809.6(35)
_cod_database_code 4511806

loop_
_symmetry_equiv_pos_as_xyz
'x, y, z'
'-x+1/2, -y, z+1/2'
'x+1/2, -y+1/2, -z'
'-x, y+1/2, -z+1/2'

loop_
_atom_site_label
_atom_site_type_symbol
_atom_site_fract_x
_atom_site_fract_y
_atom_site_fract_z
_atom_site_U_iso_or_equiv
_atom_site_adp_type
_atom_site_occupancy
_atom_site_symmetry_multiplicity
_atom_site_calc_flag
_atom_site_refinement_flags
_atom_site_disorder_assembly
_atom_site_disorder_group
S3'B S 1.13478(18) 0.11712(11) 0.64376(7) 0.0646(7) Uani 1 1 d U . .
S3'A S 0.4136(2) -0.10160(12) 0.63939(8) 0.0741(8) Uani 1 1 d U . .
S3'G S 0.7986(2) -0.25338(12) 0.35352(9) 0.0858(9) Uani 1 1 d U . .
S3'J S 1.1958(2) -0.10708(15) 0.36856(10) 0.0979(11) Uani 1 1 d U . .
S3'F S 1.0292(2) 0.19505(14) 0.56678(9) 0.0884(9) Uani 1 1 d U . .
S3'E S 0.5527(2) -0.20889(15) 0.56529(9) 0.0968(11) Uani 1 1 d U . .
S3'C S 0.8420(3) -0.25896(14) 0.65412(12) 0.0877(11) Uani 0.80 1 d PU A 1
S3'H S 0.8097(4) 0.25562(18) 0.35119(13) 0.0972(13) Uani 0.80 1 d PU B 1
S3'I S 0.4458(5) 0.1565(2) 0.3566(2) 0.098(2) Uani 0.70 1 d PU C 1
O2D O 0.8742(4) 0.0913(2) 0.6054(2) 0.0669(17) Uani 1 1 d U . .
N3C N 0.8398(5) -0.0454(3) 0.6067(2) 0.0503(16) Uani 1 1 d U . .
H0C H 0.8143 -0.0150 0.6051 0.060 Uiso 1 1 calc R . .
S3'D S 0.7211(4) 0.27394(18) 0.63734(15) 0.1361(19) Uani 0.85 1 d PU D 1
N3I N 0.7344(5) -0.0024(3) 0.3050(2) 0.0526(16) Uani 1 1 d U . .
O2A O 0.6952(4) -0.0808(2) 0.7013(2) 0.0675(18) Uani 1 1 d U . .
O4'B O 1.1269(4) 0.1166(2) 0.72080(17) 0.0564(13) Uani 1 1 d U . .
O4'A O 0.4330(4) -0.1033(2) 0.71577(17) 0.0581(14) Uani 1 1 d U . .
O2J O 0.9220(4) -0.0829(3) 0.3048(2) 0.076(2) Uani 1 1 d U . .
O2I O 0.7307(4) 0.0866(3) 0.3091(2) 0.0693(18) Uani 1 1 d U . .
N3D N 0.7409(5) 0.0490(3) 0.6047(2) 0.0494(15) Uani 1 1 d U . .
N3B N 0.8687(5) 0.0119(3) 0.70656(19) 0.0445(14) Uani 1 1 d U . .
O2C O 0.7063(4) -0.0886(2) 0.60082(19) 0.0608(16) Uani 1 1 d U . .
N3J N 0.9214(5) 0.0058(3) 0.3030(2) 0.0547(16) Uani 1 1 d U . .
H0J H 0.8637 0.0056 0.3022 0.066 Uiso 1 1 calc R . .
N3A N 0.6801(5) 0.0085(3) 0.7044(2) 0.0492(15) Uani 1 1 d U . .
H0A H 0.7373 0.0132 0.7059 0.059 Uiso 1 1 calc R . .
O2B O 0.8591(4) 0.1003(2) 0.7029(2) 0.0618(17) Uani 1 1 d U . .
N1D N 0.7480(5) 0.1420(3) 0.6079(2) 0.0613(16) Uani 1 1 d U D .
O4'F O 1.0032(5) 0.1884(3) 0.4909(2) 0.0798(18) Uani 1 1 d U . .
O4'D O 0.7735(5) 0.2221(3) 0.5784(2) 0.0784(18) Uani 1 1 d U D .
N4C N 0.9746(5) -0.0040(3) 0.6116(2) 0.067(2) Uani 1 1 d U . .
H1C H 0.9470 0.0257 0.6092 0.080 Uiso 1 1 calc R . .
H2C H 1.0320 -0.0046 0.6144 0.080 Uiso 1 1 calc R . .
N1B N 0.9987(5) 0.0649(3) 0.7078(2) 0.0478(14) Uani 1 1 d U . .
O4'J O 1.1900(5) -0.0846(3) 0.2950(2) 0.0763(17) Uani 1 1 d U . .
O4'G O 0.8165(5) -0.2322(3) 0.4274(2) 0.0808(17) Uani 1 1 d U . .
N1I N 0.5964(5) 0.0430(3) 0.3117(2) 0.0608(16) Uani 1 1 d U . .
C2G C 0.8358(7) -0.0939(4) 0.4050(3) 0.0631(19) Uani 1 1 d U . .
C2D C 0.7906(6) 0.0939(4) 0.6068(3) 0.0538(18) Uani 1 1 d U . .
N4B N 0.8797(5) -0.0786(3) 0.7138(2) 0.0540(19) Uani 1 1 d U . .
H1B H 0.8219 -0.0796 0.7136 0.065 Uiso 1 1 calc R . .
H2B H 0.9099 -0.1073 0.7163 0.065 Uiso 1 1 calc R . .
N1C N 0.8321(5) -0.1372(3) 0.6082(2) 0.0592(16) Uani 1 1 d U . .
O2H O 0.7190(5) 0.0838(3) 0.4066(2) 0.083(2) Uani 1 1 d U . .
N4A N 0.6618(5) 0.0983(3) 0.7062(2) 0.062(2) Uani 1 1 d U . .
H1A H 0.7191 0.1018 0.7083 0.074 Uiso 1 1 calc R . .
H2A H 0.6279 0.1258 0.7058 0.074 Uiso 1 1 calc R . .
N4I N 0.7339(5) -0.0919(3) 0.2990(2) 0.068(2) Uani 1 1 d U . .
H1I H 0.7916 -0.0908 0.2977 0.081 Uiso 1 1 calc R . .
H2I H 0.7064 -0.1217 0.2977 0.081 Uiso 1 1 calc R . .
N1A N 0.5546(5) -0.0478(3) 0.7026(2) 0.0516(15) Uani 1 1 d U . .
C4I C 0.6879(6) -0.0482(4) 0.3031(3) 0.0507(18) Uani 1 1 d U . .
O4'C O 0.8217(6) -0.2230(3) 0.5832(2) 0.0846(18) Uani 1 1 d U A .
O4FC O 0.8551(5) 0.2626(3) 0.7400(2) 0.086(2) Uani 1 1 d U . .
H4FC H 0.9079 0.2544 0.7430 0.129 Uiso 1 1 calc R . .
C2C C 0.7886(7) -0.0893(4) 0.6046(3) 0.0531(18) Uani 1 1 d U . .
N4'D N 0.6063(5) 0.0072(3) 0.6006(2) 0.065(2) Uani 1 1 d U . .
H1D H 0.6357 -0.0220 0.6002 0.078 Uiso 1 1 calc R . .
H2D H 0.5486 0.0069 0.5995 0.078 Uiso 1 1 calc R . .
O2E O 0.6301(5) -0.0484(3) 0.5043(2) 0.084(2) Uani 1 1 d U . .
O4'E O 0.5741(5) -0.2021(3) 0.4901(2) 0.0826(18) Uani 1 1 d U . .
C5I C 0.5936(6) -0.0484(4) 0.3057(3) 0.059(2) Uani 1 1 d U . .
H3I H 0.5614 -0.0797 0.3041 0.071 Uiso 1 1 calc R . .
C4A C 0.6257(6) 0.0507(3) 0.7037(3) 0.0509(18) Uani 1 1 d U . .
O2FA O 0.9793(5) -0.2520(3) 0.7580(2) 0.090(2) Uani 1 1 d U . .
N4F N 0.6526(6) 0.0602(4) 0.5047(2) 0.070(2) Uani 1 1 d U . .
H1F H 0.6453 0.0265 0.5040 0.084 Uiso 1 1 calc R . .
H2F H 0.6065 0.0807 0.5049 0.084 Uiso 1 1 calc R . .
N3H N 0.8592(6) 0.0487(3) 0.4049(2) 0.0707(18) Uani 1 1 d U . .
C2I C 0.6897(6) 0.0436(4) 0.3086(3) 0.0541(18) Uani 1 1 d U . .
O4'I O 0.4669(5) 0.0882(3) 0.2983(2) 0.0841(18) Uani 1 1 d U C .
N1J N 1.0547(5) -0.0411(3) 0.3056(2) 0.0636(17) Uani 1 1 d U . .
C5J C 1.0586(6) 0.0522(4) 0.3047(3) 0.060(2) Uani 1 1 d U . .
H3J H 1.0909 0.0836 0.3054 0.073 Uiso 1 1 calc R . .
C4B C 0.9216(6) -0.0333(3) 0.7105(2) 0.0454(17) Uani 1 1 d U . .
N3E N 0.7794(5) -0.0639(3) 0.5055(2) 0.0609(17) Uani 1 1 d U . .
N4G N 0.6366(6) -0.0142(3) 0.4039(2) 0.067(2) Uani 1 1 d U . .
H1G H 0.6612 0.0165 0.4038 0.081 Uiso 1 1 calc R . .
H2G H 0.5790 -0.0171 0.4037 0.081 Uiso 1 1 calc R . .
N4J N 0.9204(5) 0.0976(3) 0.3001(2) 0.068(2) Uani 1 1 d U . .
H1J H 0.8626 0.0974 0.2992 0.082 Uiso 1 1 calc R . .
H2J H 0.9490 0.1271 0.2997 0.082 Uiso 1 1 calc R . .
C5B C 1.0149(6) -0.0272(3) 0.7125(2) 0.0474(18) Uani 1 1 d U . .
H3B H 1.0521 -0.0566 0.7147 0.057 Uiso 1 1 calc R . .
N3G N 0.7749(5) -0.0521(3) 0.4047(2) 0.0576(16) Uani 1 1 d U . .
H0G H 0.7970 -0.0207 0.4048 0.069 Uiso 1 1 calc R . .
C4D C 0.6488(6) 0.0516(4) 0.6030(3) 0.0507(18) Uani 1 1 d U . .
C4C C 0.9293(6) -0.0479(4) 0.6111(3) 0.0509(18) Uani 1 1 d U . .
C4G C 0.6864(7) -0.0563(4) 0.4043(3) 0.0606(19) Uani 1 1 d U . .
C5G C 0.6507(7) -0.1077(4) 0.4038(3) 0.061(2) Uani 1 1 d U . .
H3G H 0.5888 -0.1129 0.4028 0.074 Uiso 1 1 calc R . .
O1FA O 0.9658(5) -0.1737(3) 0.7307(2) 0.086(2) Uani 1 1 d U . .
N1G N 0.7955(5) -0.1439(3) 0.4064(2) 0.0622(16) Uani 1 1 d U . .
C4FC C 0.8042(8) 0.2287(4) 0.7575(3) 0.072(2) Uani 1 1 d U . .
C4J C 0.9646(6) 0.0533(4) 0.3022(3) 0.0581(19) Uani 1 1 d U . .
C6J C 1.1029(7) 0.0049(4) 0.3061(3) 0.069(2) Uani 1 1 d U . .
H4J H 1.1653 0.0041 0.3074 0.083 Uiso 1 1 calc R . .
C5C C 0.9728(7) -0.0958(4) 0.6142(3) 0.061(2) Uani 1 1 d U . .
H3C H 1.0348 -0.0973 0.6173 0.073 Uiso 1 1 calc R . .
O5'G O 0.6432(6) -0.2812(3) 0.4114(3) 0.101(2) Uani 1 1 d U . .
H7'G H 0.6360 -0.2741 0.3881 0.151 Uiso 1 1 calc R . .
C1'A C 0.5216(6) -0.1027(4) 0.7011(3) 0.0571(16) Uani 1 1 d U . .
H1'A H 0.5598 -0.1252 0.7175 0.069 Uiso 1 1 calc R . .
C6A C 0.4978(6) -0.0044(4) 0.7022(3) 0.0528(18) Uani 1 1 d U . .
H4A H 0.4358 -0.0089 0.7018 0.063 Uiso 1 1 calc R . .
O2F O 0.9544(5) 0.0333(3) 0.5059(2) 0.088(2) Uani 1 1 d U . .
O5'E O 0.5463(6) -0.3183(3) 0.4781(3) 0.111(3) Uani 1 1 d U . .
H7'E H 0.5601 -0.3008 0.4588 0.167 Uiso 1 1 calc R . .
C1'J C 1.1025(7) -0.0936(4) 0.3050(4) 0.078(2) Uani 1 1 d U . .
H1'J H 1.0753 -0.1154 0.2843 0.094 Uiso 1 1 calc R . .
C1'B C 1.0376(6) 0.1197(3) 0.7083(3) 0.0539(16) Uani 1 1 d U . .
H1'B H 1.0032 0.1420 0.7264 0.065 Uiso 1 1 calc R . .
O4'H O 0.8019(7) 0.2270(3) 0.4235(2) 0.102(2) Uani 1 1 d U B .
C4F C 0.7323(7) 0.0798(4) 0.5053(3) 0.0603(19) Uani 1 1 d U . .
C6G C 0.7058(7) -0.1484(4) 0.4048(3) 0.066(2) Uani 1 1 d U . .
H4G H 0.6811 -0.1821 0.4043 0.079 Uiso 1 1 calc R . .
C2B C 0.9059(6) 0.0618(3) 0.7053(3) 0.0459(17) Uani 1 1 d U . .
N4H N 0.9978(7) 0.0184(4) 0.4032(3) 0.096(3) Uani 1 1 d U . .
H1H H 0.9746 -0.0127 0.4043 0.116 Uiso 1 1 calc R . .
H2H H 1.0552 0.0221 0.4022 0.116 Uiso 1 1 calc R . .
N4E N 0.9313(6) -0.0815(4) 0.5083(2) 0.076(2) Uani 1 1 d U . .
H1E H 0.9420 -0.0482 0.5078 0.092 Uiso 1 1 calc R . .
H2E H 0.9750 -0.1036 0.5095 0.092 Uiso 1 1 calc R . .
O2G O 0.9149(5) -0.0880(3) 0.4049(2) 0.082(2) Uani 1 1 d U . .
C6B C 1.0500(6) 0.0217(3) 0.7113(3) 0.0496(18) Uani 1 1 d U . .
H4B H 1.1120 0.0257 0.7130 0.059 Uiso 1 1 calc R . .
O3FC O 0.8339(6) 0.1914(3) 0.7754(3) 0.098(2) Uani 1 1 d U . .
O4FA O 0.6418(6) -0.2130(3) 0.7492(3) 0.123(3) Uani 1 1 d U . .
H4FA H 0.5878 -0.2192 0.7484 0.185 Uiso 1 1 calc R . .
C2J C 0.9643(6) -0.0407(4) 0.3049(3) 0.0596(19) Uani 1 1 d U . .
C2H C 0.8015(9) 0.0900(5) 0.4060(3) 0.073(2) Uani 1 1 d U . .
C5D C 0.6064(6) 0.1010(4) 0.6040(3) 0.0597(19) Uani 1 1 d U . .
H3D H 0.5440 0.1032 0.6028 0.072 Uiso 1 1 calc R . .
C6D C 0.6555(7) 0.1447(4) 0.6067(3) 0.062(2) Uani 1 1 d U . .
H4D H 0.6272 0.1774 0.6078 0.074 Uiso 1 1 calc R . .
C6I C 0.5526(6) -0.0035(4) 0.3106(3) 0.0596(19) Uani 1 1 d U . .
H4I H 0.4904 -0.0035 0.3133 0.072 Uiso 1 1 calc R . .
C5A C 0.5333(6) 0.0441(4) 0.7024(3) 0.0530(18) Uani 1 1 d U . .
H3A H 0.4959 0.0734 0.7016 0.064 Uiso 1 1 calc R . .
C2'A C 0.5182(7) -0.1246(4) 0.6597(3) 0.070(2) Uani 1 1 d U . .
H3'A H 0.5199 -0.1629 0.6601 0.084 Uiso 1 1 calc R . .
H2'A H 0.5685 -0.1118 0.6443 0.084 Uiso 1 1 calc R . .
C2E C 0.6927(7) -0.0808(4) 0.5049(3) 0.0629(19) Uani 1 1 d U . .
N1F N 0.9063(6) 0.1182(4) 0.5050(2) 0.0657(16) Uani 1 1 d U . .
O1FB O 1.1595(5) -0.0304(4) 0.6186(2) 0.098(2) Uani 1 1 d U . .
C6C C 0.9241(7) -0.1404(4) 0.6125(3) 0.065(2) Uani 1 1 d U . .
H4C H 0.9522 -0.1731 0.6142 0.078 Uiso 1 1 calc R . .
O3FD O 0.4536(7) -0.0357(5) 0.4026(3) 0.134(3) Uani 1 1 d U . .
N3F N 0.8050(6) 0.0480(3) 0.5049(2) 0.0647(18) Uani 1 1 d U . .
N1E N 0.6762(6) -0.1343(3) 0.5050(2) 0.0647(16) Uani 1 1 d U . .
O5'B O 1.2662(5) 0.0433(3) 0.6939(2) 0.082(2) Uani 1 1 d U . .
H7'B H 1.2746 0.0330 0.6714 0.123 Uiso 1 1 calc R . .
O1FC O 0.5439(6) 0.3202(4) 0.7043(3) 0.112(3) Uani 1 1 d U . .
C4E C 0.8476(7) -0.0987(4) 0.5074(3) 0.0590(19) Uani 1 1 d U . .
C2'B C 1.0353(6) 0.1432(4) 0.6675(3) 0.060(2) Uani 1 1 d U . .
H3'B H 1.0375 0.1815 0.6687 0.072 Uiso 1 1 calc R . .
H2'B H 0.9814 0.1326 0.6536 0.072 Uiso 1 1 calc R . .
C1'G C 0.8594(8) -0.1905(4) 0.4073(3) 0.0746(19) Uani 1 1 d U . .
H1'G H 0.9136 -0.1804 0.4218 0.089 Uiso 1 1 calc R . .
N1H N 0.8317(7) 0.1416(4) 0.4033(3) 0.0827(19) Uani 1 1 d U . .
O5'F O 1.0310(6) 0.3025(3) 0.4814(3) 0.107(3) Uani 1 1 d U . .
H7'F H 1.0079 0.3318 0.4805 0.161 Uiso 1 1 calc R . .
C1FA C 0.9343(8) -0.2127(5) 0.7455(4) 0.077(2) Uani 1 1 d U . .
C5F C 0.7499(7) 0.1346(4) 0.5053(3) 0.067(2) Uani 1 1 d U . .
H3F H 0.7022 0.1583 0.5058 0.081 Uiso 1 1 calc R . .
C1'I C 0.5507(7) 0.0940(5) 0.3163(3) 0.077(2) Uani 1 1 d U . .
H1'I H 0.5854 0.1236 0.3057 0.093 Uiso 1 1 calc R E 1
C2A C 0.6476(6) -0.0404(4) 0.7029(3) 0.0538(18) Uani 1 1 d U . .
C3FC C 0.7032(8) 0.2394(5) 0.7541(3) 0.074(2) Uani 1 1 d U . .
H3FC H 0.6636 0.2150 0.7648 0.089 Uiso 1 1 calc R . .
C4'A C 0.3664(6) -0.1180(4) 0.6857(3) 0.0639(19) Uani 1 1 d U . .
H4'A H 0.3551 -0.1561 0.6869 0.077 Uiso 1 1 calc R . .
O2FC O 0.5230(6) 0.2705(4) 0.7587(3) 0.122(3) Uani 1 1 d U . .
C4'J C 1.2515(7) -0.1083(4) 0.3212(3) 0.076(2) Uani 1 1 d U . .
H4'J H 1.2585 -0.1453 0.3134 0.091 Uiso 1 1 calc R . .
O3FA O 0.6510(6) -0.2978(4) 0.7501(3) 0.114(3) Uani 1 1 d U . .
C4H C 0.9472(9) 0.0589(5) 0.4032(3) 0.079(2) Uani 1 1 d U . .
C4'B C 1.1925(6) 0.1279(4) 0.6897(3) 0.0591(18) Uani 1 1 d U . .
H4'B H 1.2074 0.1656 0.6912 0.071 Uiso 1 1 calc R . .
C6F C 0.8346(7) 0.1527(5) 0.5047(3) 0.068(2) Uani 1 1 d U . .
H4F H 0.8451 0.1888 0.5041 0.082 Uiso 1 1 calc R . .
C4'F C 1.0440(8) 0.2249(5) 0.5184(3) 0.081(2) Uani 1 1 d U . .
H4'F H 1.1084 0.2273 0.5127 0.097 Uiso 1 1 calc R . .
C1'C C 0.7760(8) -0.1871(4) 0.6071(3) 0.0750(19) Uani 1 1 d DU . .
H1'C H 0.7187 -0.1787 0.5943 0.090 Uiso 1 1 calc R F 1
C4FA C 0.6853(8) -0.2563(6) 0.7489(4) 0.086(3) Uani 1 1 d U . .
C6E C 0.7451(7) -0.1688(4) 0.5066(3) 0.068(2) Uani 1 1 d U . .
H4E H 0.7329 -0.2048 0.5064 0.082 Uiso 1 1 calc R . .
O2W O 1.0981(6) -0.1874(4) 0.6659(3) 0.120(3) Uani 1 1 d . . .
H3W H 1.0523 -0.1921 0.6804 0.179 Uiso 1 1 d R . .
H4W H 1.0985 -0.1552 0.6588 0.179 Uiso 1 1 d R . .
C1'E C 0.5773(7) -0.1497(5) 0.5037(3) 0.0766(19) Uani 1 1 d U . .
H1'E H 0.5458 -0.1268 0.4850 0.092 Uiso 1 1 calc R . .
C3FA C 0.7860(8) -0.2563(5) 0.7494(3) 0.086(3) Uani 1 1 d U . .
H3FA H 0.8162 -0.2884 0.7499 0.103 Uiso 1 1 calc R . .
C5E C 0.8294(7) -0.1529(4) 0.5086(3) 0.070(2) Uani 1 1 d U . .
H3E H 0.8759 -0.1772 0.5108 0.084 Uiso 1 1 calc R . .
O2FB O 1.2799(5) 0.0174(4) 0.6165(3) 0.114(3) Uani 1 1 d U . .
C5'A C 0.2790(7) -0.0874(5) 0.6974(4) 0.084(3) Uani 1 1 d U . .
H6'A H 0.2630 -0.0953 0.7244 0.100 Uiso 1 1 calc R . .
H5'A H 0.2891 -0.0497 0.6952 0.100 Uiso 1 1 calc R . .
C4'D C 0.7637(9) 0.2758(4) 0.5906(4) 0.092(2) Uani 1 1 d DU . .
H4DD H 0.8158 0.2875 0.5753 0.110 Uiso 0.15 1 d PR D 2
H4'D H 0.8214 0.2945 0.5899 0.110 Uiso 0.85 1 d PR D 1
O5'A O 0.2106(5) -0.1022(4) 0.6727(3) 0.111(3) Uani 1 1 d U . .
H7'A H 0.2014 -0.0792 0.6573 0.167 Uiso 1 1 d R . .
C4'E C 0.5326(8) -0.2371(5) 0.5172(3) 0.085(2) Uani 1 1 d U . .
H4'E H 0.4678 -0.2391 0.5120 0.102 Uiso 1 1 calc R . .
C2FC C 0.6692(8) 0.2820(4) 0.7364(3) 0.077(2) Uani 1 1 d U . .
H2FC H 0.7089 0.3067 0.7261 0.092 Uiso 1 1 calc R . .
C2'F C 1.0468(8) 0.1317(4) 0.5447(3) 0.080(2) Uani 1 1 d U . .
H2'F H 1.1104 0.1242 0.5419 0.096 Uiso 1 1 calc R . .
H3'F H 1.0192 0.1040 0.5602 0.096 Uiso 1 1 calc R . .
C2FA C 0.8307(8) -0.2144(5) 0.7490(3) 0.084(3) Uani 1 1 d U . .
H2FA H 0.7999 -0.1826 0.7510 0.101 Uiso 1 1 calc R . .
C1'D C 0.8028(9) 0.1908(4) 0.6104(3) 0.078(2) Uani 1 1 d U . .
H1'D H 0.8664 0.1819 0.6068 0.094 Uiso 1 1 calc R D .
C2F C 0.8948(7) 0.0640(5) 0.5047(3) 0.066(2) Uani 1 1 d U . .
O1FD O 0.4703(8) 0.0990(4) 0.5108(3) 0.129(3) Uani 1 1 d U . .
C5'B C 1.2777(7) 0.0976(4) 0.6955(3) 0.068(2) Uani 1 1 d U . .
H6'B H 1.3204 0.1080 0.6754 0.082 Uiso 1 1 calc R . .
H5'B H 1.3031 0.1069 0.7209 0.082 Uiso 1 1 calc R . .
C4'G C 0.8070(8) -0.2774(4) 0.4032(3) 0.076(2) Uani 1 1 d U . .
H4'G H 0.8608 -0.2995 0.4057 0.091 Uiso 1 1 calc R . .
C5H C 0.9778(9) 0.1109(5) 0.4009(3) 0.087(2) Uani 1 1 d U . .
H3H H 1.0393 0.1172 0.3993 0.104 Uiso 1 1 calc R . .
C2'C C 0.7558(15) -0.2119(7) 0.6467(4) 0.081(3) Uani 0.80 1 d PDU A 1
H2'C H 0.6973 -0.2288 0.6465 0.097 Uiso 0.80 1 calc PR A 1
H3'C H 0.7566 -0.1855 0.6674 0.097 Uiso 0.80 1 calc PR A 1
C4'I C 0.4043(7) 0.1265(4) 0.3118(4) 0.080(2) Uani 1 1 d U . .
H4'I H 0.4017 0.1543 0.2918 0.096 Uiso 1 1 calc R C 1
O5'J O 1.3391(7) -0.0332(4) 0.3368(4) 0.136(4) Uani 1 1 d U . .
H7'J H 1.3829 -0.0296 0.3512 0.203 Uiso 1 1 calc R . .
O4W O 0.4332(6) 0.0278(5) 0.5771(4) 0.169(5) Uani 1 1 d . . .
H7W H 0.4104 0.0386 0.5556 0.254 Uiso 1 1 d R . .
H8W H 0.3948 0.0330 0.5952 0.254 Uiso 1 1 d R . .
C4'C C 0.8358(10) -0.2739(4) 0.6022(4) 0.095(3) Uani 1 1 d U . .
H4'C H 0.7854 -0.2977 0.5970 0.114 Uiso 0.80 1 d PR A 1
H4CC H 0.7975 -0.2936 0.5839 0.114 Uiso 0.20 1 d PR A 2
C2'E C 0.5336(8) -0.1446(5) 0.5441(3) 0.088(2) Uani 1 1 d U . .
H3'E H 0.4699 -0.1371 0.5419 0.106 Uiso 1 1 calc R . .
H2'E H 0.5620 -0.1171 0.5596 0.106 Uiso 1 1 calc R . .
C1FB C 1.2134(8) -0.0056(6) 0.6021(4) 0.097(3) Uani 1 1 d U . .
C2'J C 1.0944(8) -0.1221(5) 0.3425(4) 0.088(2) Uani 1 1 d U . .
H3'J H 1.0890 -0.1597 0.3381 0.105 Uiso 1 1 calc R . .
H2'J H 1.0423 -0.1100 0.3571 0.105 Uiso 1 1 calc R . .
C6H C 0.9235(9) 0.1506(5) 0.4008(3) 0.088(2) Uani 1 1 d U . .
H4H H 0.9456 0.1848 0.3991 0.105 Uiso 1 1 calc R . .
C1'F C 1.0016(7) 0.1364(5) 0.5044(3) 0.0751(19) Uani 1 1 d U . .
H1'F H 1.0350 0.1144 0.4857 0.090 Uiso 1 1 calc R . .
C5'I C 0.3110(8) 0.1014(6) 0.3137(4) 0.103(3) Uani 1 1 d DU C .
H5'I H 0.2690 0.1275 0.3227 0.123 Uiso 1 1 d R . .
H6II H 0.3103 0.0718 0.3314 0.123 Uiso 0.35 1 d PR G 2
H6'I H 0.2943 0.0899 0.2878 0.123 Uiso 0.65 1 d PR H 1
O3FB O 1.1832(9) 0.0270(7) 0.4799(4) 0.173(4) Uani 1 1 d U . .
H4FB H 1.1527 0.0360 0.4610 0.260 Uiso 1 1 calc R . .
C5'F C 1.0053(9) 0.2770(5) 0.5164(4) 0.092(3) Uani 1 1 d U . .
H5'F H 0.9404 0.2744 0.5175 0.110 Uiso 1 1 calc R . .
H6'F H 1.0252 0.2976 0.5389 0.110 Uiso 1 1 calc R . .
O1W O 0.5132(7) 0.1760(4) 0.6989(4) 0.188(6) Uani 1 1 d . . .
H1W H 0.4578 0.1686 0.6972 0.282 Uiso 1 1 d R . .
H2W H 0.5180 0.2064 0.7092 0.282 Uiso 1 1 d R . .
C1FC C 0.5707(10) 0.2920(5) 0.7323(4) 0.091(3) Uani 1 1 d U . .
C5'J C 1.3404(7) -0.0836(5) 0.3200(4) 0.091(3) Uani 1 1 d U . .
H6'J H 1.3829 -0.1056 0.3342 0.109 Uiso 1 1 calc R . .
H5'J H 1.3603 -0.0811 0.2929 0.109 Uiso 1 1 calc R . .
C2FD C 0.4096(10) 0.0497(6) 0.4565(5) 0.121(3) Uani 1 1 d U . .
H2FD H 0.3926 0.0571 0.4308 0.146 Uiso 1 1 calc R . .
C2'G C 0.8855(8) -0.2074(4) 0.3675(3) 0.080(2) Uani 1 1 d U . .
H3'G H 0.9438 -0.2244 0.3678 0.096 Uiso 1 1 calc R . .
H2'G H 0.8874 -0.1777 0.3496 0.096 Uiso 1 1 calc R . .
C5'E C 0.5760(9) -0.2926(5) 0.5124(4) 0.097(3) Uani 1 1 d U . .
H6'E H 0.6408 -0.2889 0.5115 0.116 Uiso 1 1 calc R . .
H5'E H 0.5612 -0.3140 0.5352 0.116 Uiso 1 1 calc R . .
C3FD C 0.4315(10) 0.0025(6) 0.4645(5) 0.124(3) Uani 1 1 d U . .
H3FD H 0.4516 -0.0059 0.4897 0.149 Uiso 1 1 calc R . .
C1FD C 0.4090(12) 0.0953(6) 0.4861(5) 0.116(3) Uani 1 1 d U . .
C5'G C 0.7260(8) -0.3084(5) 0.4163(4) 0.087(2) Uani 1 1 d U . .
H5'G H 0.7236 -0.3411 0.4016 0.104 Uiso 1 1 calc R . .
H6'G H 0.7331 -0.3173 0.4439 0.104 Uiso 1 1 calc R . .
O2FD O 0.3536(8) 0.1302(4) 0.4832(4) 0.155(4) Uani 1 1 d U . .
O4FB O 1.1242(9) -0.0530(6) 0.4729(4) 0.178(4) Uani 1 1 d U . .
C1'H C 0.7687(9) 0.1862(5) 0.4019(4) 0.095(2) Uani 1 1 d DU . .
H1'H H 0.7164 0.1740 0.4169 0.114 Uiso 1 1 calc R I 1
O5'C O 0.9456(9) -0.3367(5) 0.6070(4) 0.181(5) Uani 1 1 d U . .
H7'C H 0.9241 -0.3643 0.5962 0.272 Uiso 1 1 d R A .
O6W O 1.1924(8) 0.0412(8) 0.4004(4) 0.243(9) Uani 1 1 d . . .
H11W H 1.1990 0.0707 0.4119 0.364 Uiso 1 1 d R . .
H12W H 1.2415 0.0340 0.3888 0.364 Uiso 1 1 d R . .
C2FB C 1.2036(8) 0.0035(6) 0.5609(4) 0.111(3) Uani 1 1 d U . .
H2FB H 1.2326 0.0328 0.5504 0.133 Uiso 1 1 calc R . .
C3FB C 1.1576(10) -0.0257(7) 0.5367(4) 0.125(3) Uani 1 1 d U . .
H3FB H 1.1239 -0.0530 0.5475 0.150 Uiso 1 1 calc R . .
C4FD C 0.4255(12) -0.0401(7) 0.4337(6) 0.132(4) Uani 1 1 d U . .
O5'H O 0.9603(9) 0.2903(6) 0.4060(5) 0.194(5) Uani 1 1 d U . .
H7'H H 0.9817 0.2765 0.4267 0.291 Uiso 1 1 d R . .
C5'H C 0.8667(12) 0.3137(6) 0.4155(5) 0.141(4) Uani 1 1 d U B .
H6'H H 0.8619 0.3208 0.4434 0.169 Uiso 1 1 calc R . .
H5'H H 0.8584 0.3466 0.4014 0.169 Uiso 1 1 calc R . .
C4FB C 1.1542(11) -0.0191(9) 0.4931(5) 0.136(4) Uani 1 1 d U . .
C5'D C 0.7005(11) 0.3003(5) 0.5621(5) 0.128(3) Uani 1 1 d U D .
H6DD H 0.6909 0.3366 0.5688 0.154 Uiso 0.35 1 d PR J 2
H6'D H 0.7246 0.2978 0.5365 0.154 Uiso 0.65 1 d PR J 1
H5'D H 0.6444 0.2816 0.5632 0.154 Uiso 1 1 d R . .
C2HH C 0.779(5) 0.194(3) 0.3575(7) 0.093(3) Uani 0.20 1 d PDU B 2
H2HH H 0.7396 0.1710 0.3422 0.112 Uiso 0.20 1 calc PR B 2
H3HH H 0.8406 0.1902 0.3485 0.112 Uiso 0.20 1 calc PR B 2
O4FD O 0.4085(13) -0.0894(5) 0.4526(5) 0.192(5) Uani 1 1 d U . .
H4FD H 0.3880 -0.0841 0.4746 0.287 Uiso 1 1 calc R . .
C2'I C 0.5285(16) 0.1004(7) 0.3616(6) 0.084(3) Uani 0.70 1 d PU C 1
H2'I H 0.5809 0.1102 0.3769 0.101 Uiso 0.70 1 calc PR C 1
H3'I H 0.5012 0.0690 0.3727 0.101 Uiso 0.70 1 calc PR C 1
O5'D O 0.7074(13) 0.3580(6) 0.5659(6) 0.169(6) Uani 0.65 1 d PU D 1
H7'D H 0.7589 0.3674 0.5610 0.253 Uiso 0.65 1 calc PR D 1
C4'H C 0.7938(11) 0.2736(5) 0.4029(4) 0.111(2) Uani 1 1 d U . .
H4HH H 0.7423 0.2884 0.4172 0.133 Uiso 0.20 1 d PR B 2
H4'H H 0.7335 0.2881 0.4071 0.133 Uiso 0.80 1 d PR B 1
O5'I O 0.2962(11) 0.0646(6) 0.3425(6) 0.141(5) Uani 0.65 1 d PU C 1
H7'I H 0.3311 0.0398 0.3396 0.212 Uiso 0.65 1 calc PR C 1
S3CC S 0.7475(13) -0.2683(5) 0.6422(5) 0.088(3) Uani 0.20 1 d PU A 2
S3DD S 0.817(2) 0.2855(7) 0.6371(6) 0.129(4) Uani 0.15 1 d PDU D 2
C2'D C 0.7911(11) 0.2167(5) 0.6473(4) 0.114(3) Uani 1 1 d DU D .
H3DD H 0.8286 0.2022 0.6680 0.137 Uiso 0.15 1 d PR K 2
H2DD H 0.7287 0.2156 0.6555 0.137 Uiso 0.15 1 d PR K 2
H3'D H 0.8479 0.2273 0.6589 0.137 Uiso 0.85 1 d PR K 1
H2'D H 0.7599 0.1937 0.6656 0.137 Uiso 0.85 1 d PR K 1
S3II S 0.4347(13) 0.1296(6) 0.3653(5) 0.097(3) Uani 0.30 1 d PU C 2
C2II C 0.538(4) 0.118(2) 0.3536(16) 0.088(3) Uani 0.30 1 d PU C 2
H2II H 0.5712 0.1508 0.3542 0.106 Uiso 0.30 1 calc PR C 2
H3II H 0.5640 0.0949 0.3735 0.106 Uiso 0.30 1 calc PR C 2
S3HH S 0.7411(17) 0.2610(8) 0.3597(6) 0.106(3) Uani 0.20 1 d PU B 2
C2'H C 0.7312(12) 0.2038(7) 0.3639(5) 0.100(3) Uani 0.80 1 d PU B 1
H3'H H 0.6705 0.2172 0.3668 0.120 Uiso 0.80 1 calc PR B 1
H2'H H 0.7315 0.1756 0.3445 0.120 Uiso 0.80 1 calc PR B 1
C5'C C 0.9176(11) -0.2950(5) 0.5867(5) 0.125(4) Uani 1 1 d U A .
H6'C H 0.9083 -0.3052 0.5595 0.150 Uiso 1 1 calc R . .
H5'C H 0.9637 -0.2680 0.5873 0.150 Uiso 1 1 calc R . .
O5DD O 0.743(2) 0.2952(11) 0.5181(9) 0.126(6) Uani 0.35 1 d PU D 2
H7DD H 0.7917 0.3106 0.5174 0.189 Uiso 0.35 1 calc PR D 2
C2CC C 0.775(7) -0.202(3) 0.6500(8) 0.078(3) Uani 0.20 1 d PDU A 2
H2CC H 0.7298 -0.1834 0.6649 0.093 Uiso 0.20 1 calc PR A 2
H3CC H 0.8336 -0.1979 0.6624 0.093 Uiso 0.20 1 calc PR A 2
O5II O 0.2983(19) 0.0635(11) 0.2850(8) 0.139(8) Uani 0.35 1 d PDU C 2
H7II H 0.3000 0.0774 0.2632 0.209 Uiso 0.35 1 calc PR C 2
O3W O 1.0100(17) -0.3286(8) 0.6889(7) 0.380(18) Uani 1 1 d . . .
H5W H 1.0548 -0.3107 0.6954 0.569 Uiso 1 1 d R . .
H6W H 0.9989 -0.3286 0.6643 0.569 Uiso 1 1 d R . .
O5W O 0.277(2) -0.1358(10) 0.4892(6) 0.243(13) Uani 0.65 1 d P . .
H9W H 0.2709 -0.1377 0.5140 0.365 Uiso 0.65 1 d PR . .
H10W H 0.2322 -0.1509 0.4782 0.365 Uiso 0.65 1 d PR . .

loop_
_atom_site_aniso_label
_atom_site_aniso_U_11
_atom_site_aniso_U_22
_atom_site_aniso_U_33
_atom_site_aniso_U_23
_atom_site_aniso_U_13
_atom_site_aniso_U_12
S3'B 0.0612(16) 0.0821(17) 0.0506(14) 0.0141(14) -0.0068(12) -0.0079(14)
S3'A 0.0844(19) 0.0894(19) 0.0486(15) -0.0021(14) -0.0033(13) -0.0238(16)
S3'G 0.117(3) 0.0801(19) 0.0599(17) -0.0048(15) 0.0118(18) -0.0077(18)
S3'J 0.076(2) 0.128(3) 0.089(2) 0.026(2) 0.0082(16) 0.023(2)
S3'F 0.089(2) 0.117(2) 0.0595(18) 0.0191(17) -0.0097(16) -0.0136(19)
S3'E 0.081(2) 0.139(3) 0.0702(19) -0.0152(18) 0.0125(17) -0.037(2)
S3'C 0.118(3) 0.064(2) 0.082(2) 0.0128(18) 0.007(2) 0.002(2)
S3'H 0.120(4) 0.098(3) 0.073(2) 0.020(2) -0.012(3) 0.019(3)
S3'I 0.100(4) 0.081(4) 0.114(4) -0.039(4) -0.018(3) 0.032(4)
O2D 0.043(3) 0.069(4) 0.088(5) 0.010(4) 0.001(3) -0.006(3)
N3C 0.043(3) 0.053(3) 0.055(4) -0.003(3) -0.003(3) 0.003(3)
S3'D 0.192(5) 0.096(3) 0.120(3) -0.057(3) 0.064(3) -0.042(3)
N3I 0.047(3) 0.061(3) 0.050(4) -0.007(4) -0.001(3) -0.003(3)
O2A 0.050(3) 0.050(3) 0.103(5) 0.005(4) -0.017(4) 0.001(3)
O4'B 0.061(3) 0.056(3) 0.053(3) 0.007(3) -0.011(2) -0.013(3)
O4'A 0.061(3) 0.066(3) 0.047(3) 0.003(3) 0.006(2) -0.013(3)
O2J 0.046(4) 0.070(4) 0.111(6) 0.016(4) -0.005(4) -0.004(3)
O2I 0.059(4) 0.063(3) 0.086(5) -0.019(4) 0.001(4) -0.003(3)
N3D 0.043(3) 0.060(3) 0.045(4) -0.001(3) 0.004(3) 0.002(3)
N3B 0.043(3) 0.043(3) 0.047(4) 0.007(3) -0.005(3) -0.001(2)
O2C 0.046(3) 0.067(4) 0.069(4) 0.001(3) 0.002(3) -0.003(3)
N3J 0.035(3) 0.070(3) 0.060(4) 0.001(4) 0.001(3) -0.005(3)
N3A 0.037(3) 0.052(3) 0.059(4) -0.001(3) -0.010(3) -0.002(2)
O2B 0.044(3) 0.050(3) 0.091(5) 0.011(3) -0.002(3) 0.004(3)
N1D 0.057(3) 0.062(3) 0.066(4) -0.003(3) -0.005(4) -0.001(3)
O4'F 0.080(4) 0.096(4) 0.063(3) 0.020(3) -0.014(3) -0.008(3)
O4'D 0.108(5) 0.059(3) 0.068(4) -0.007(3) 0.005(3) 0.001(3)
N4C 0.046(4) 0.069(4) 0.085(6) 0.003(5) -0.003(4) 0.000(3)
N1B 0.045(3) 0.047(3) 0.052(4) 0.005(3) -0.003(3) -0.005(2)
O4'J 0.059(3) 0.088(4) 0.082(4) 0.012(3) 0.008(3) 0.019(3)
O4'G 0.105(5) 0.076(3) 0.061(3) -0.001(3) -0.006(3) 0.004(3)
N1I 0.047(3) 0.069(3) 0.067(4) -0.002(3) 0.000(3) 0.003(2)
C2G 0.062(3) 0.078(4) 0.049(4) -0.002(4) -0.012(4) -0.006(3)
C2D 0.048(3) 0.064(3) 0.049(4) 0.002(4) -0.001(4) 0.001(3)
N4B 0.041(4) 0.044(3) 0.077(5) 0.017(4) -0.002(4) 0.001(3)
N1C 0.062(3) 0.056(3) 0.060(4) -0.004(3) -0.006(3) 0.002(3)
O2H 0.078(4) 0.078(4) 0.092(5) 0.007(4) -0.016(4) -0.015(3)
N4A 0.055(4) 0.049(3) 0.081(5) -0.001(4) 0.001(4) 0.001(3)
N4I 0.050(4) 0.060(4) 0.094(6) 0.000(5) 0.001(4) -0.007(3)
N1A 0.045(3) 0.051(3) 0.058(4) 0.001(3) -0.006(3) -0.005(2)
C4I 0.042(3) 0.063(3) 0.047(4) -0.006(4) -0.001(4) -0.002(3)
O4'C 0.122(5) 0.059(3) 0.072(3) -0.008(3) 0.006(4) -0.005(3)
O4FC 0.064(4) 0.079(5) 0.114(6) 0.027(4) -0.004(4) -0.020(4)
C2C 0.052(3) 0.056(3) 0.051(4) 0.000(4) -0.002(4) -0.003(3)
N4'D 0.044(4) 0.069(4) 0.081(5) -0.008(5) -0.005(4) 0.001(3)
O2E 0.051(4) 0.082(4) 0.117(6) 0.002(4) -0.014(4) -0.001(3)
O4'E 0.088(4) 0.094(4) 0.065(3) -0.025(3) 0.002(3) -0.023(4)
C5I 0.046(3) 0.072(4) 0.061(5) -0.006(4) 0.004(4) -0.007(3)
C4A 0.049(4) 0.051(3) 0.053(5) 0.003(4) 0.000(4) -0.001(3)
O2FA 0.080(5) 0.077(5) 0.112(6) 0.024(4) -0.004(5) -0.013(4)
N4F 0.056(4) 0.089(5) 0.065(5) 0.002(5) 0.007(4) 0.006(4)
N3H 0.076(4) 0.088(4) 0.048(4) 0.009(4) -0.014(4) -0.018(3)
C2I 0.045(3) 0.067(3) 0.051(4) -0.010(4) 0.001(4) -0.004(3)
O4'I 0.070(4) 0.097(4) 0.085(4) -0.025(3) -0.017(3) 0.028(3)
N1J 0.043(3) 0.074(3) 0.074(4) 0.006(4) -0.005(3) -0.001(2)
C5J 0.048(3) 0.072(4) 0.061(5) 0.000(4) -0.012(4) -0.016(3)
C4B 0.044(3) 0.045(3) 0.047(4) 0.010(4) -0.002(4) 0.000(3)
N3E 0.051(3) 0.080(4) 0.052(4) -0.003(4) -0.005(4) 0.004(3)
N4G 0.059(5) 0.077(4) 0.067(5) -0.006(4) 0.005(4) -0.003(4)
N4J 0.054(4) 0.070(4) 0.080(6) -0.005(5) -0.005(4) -0.010(3)
C5B 0.045(3) 0.046(3) 0.052(4) 0.011(4) 0.001(4) 0.001(3)
N3G 0.060(3) 0.070(4) 0.042(4) 0.007(3) -0.004(4) -0.010(3)
C4D 0.044(3) 0.062(3) 0.046(4) 0.002(4) -0.001(4) 0.002(3)
C4C 0.046(3) 0.060(3) 0.047(4) -0.005(4) -0.008(4) 0.003(3)
C4G 0.062(4) 0.072(4) 0.047(5) 0.004(4) -0.007(4) -0.006(3)
C5G 0.051(4) 0.078(4) 0.055(5) 0.001(5) 0.007(4) -0.008(3)
O1FA 0.054(4) 0.075(5) 0.129(7) 0.025(4) 0.011(4) 0.009(3)
N1G 0.060(3) 0.073(3) 0.053(4) 0.002(3) -0.006(4) 0.002(3)
C4FC 0.076(5) 0.070(5) 0.069(6) 0.001(4) 0.005(5) -0.023(4)
C4J 0.049(4) 0.069(3) 0.056(5) 0.004(4) -0.008(4) -0.010(3)
C6J 0.050(4) 0.082(4) 0.075(5) 0.005(5) -0.006(4) -0.010(3)
C5C 0.046(4) 0.069(4) 0.067(5) -0.001(5) -0.008(4) 0.011(3)
O5'G 0.099(5) 0.087(5) 0.115(6) 0.001(5) 0.022(5) 0.002(4)
C1'A 0.054(3) 0.054(3) 0.063(4) -0.004(4) 0.002(3) -0.006(3)
C6A 0.044(4) 0.060(3) 0.055(4) -0.003(4) 0.002(4) 0.000(3)
O2F 0.056(4) 0.091(4) 0.117(6) 0.013(5) -0.002(4) 0.007(4)
O5'E 0.109(6) 0.103(6) 0.121(7) -0.022(5) 0.007(5) -0.023(5)
C1'J 0.059(3) 0.081(4) 0.096(5) 0.013(4) 0.002(4) 0.013(4)
C1'B 0.054(3) 0.048(3) 0.060(4) 0.004(3) -0.002(3) -0.007(3)
O4'H 0.139(6) 0.104(4) 0.062(3) 0.002(3) -0.019(4) -0.021(4)
C4F 0.058(3) 0.079(4) 0.044(4) -0.002(4) 0.006(4) 0.003(3)
C6G 0.062(4) 0.077(4) 0.058(5) 0.005(5) 0.006(5) -0.008(3)
C2B 0.044(3) 0.043(3) 0.050(4) 0.004(4) 0.004(4) -0.001(3)
N4H 0.072(5) 0.114(6) 0.102(7) -0.018(7) 0.008(6) -0.017(4)
N4E 0.052(4) 0.095(6) 0.082(6) -0.017(5) -0.007(5) 0.010(4)
O2G 0.058(3) 0.090(5) 0.098(5) 0.000(4) -0.005(4) -0.005(3)
C6B 0.046(4) 0.051(3) 0.052(4) 0.006(4) 0.002(4) -0.003(3)
O3FC 0.100(6) 0.078(5) 0.117(7) 0.024(4) 0.016(5) -0.010(4)
O4FA 0.069(5) 0.089(5) 0.212(9) 0.056(6) 0.019(6) -0.016(4)
C2J 0.044(3) 0.070(3) 0.065(5) 0.013(4) -0.002(4) -0.004(3)
C2H 0.082(4) 0.084(4) 0.053(5) 0.008(5) -0.011(5) -0.021(3)
C5D 0.047(4) 0.068(4) 0.064(5) 0.002(5) 0.005(4) 0.007(3)
C6D 0.057(4) 0.061(4) 0.067(5) 0.007(4) -0.003(4) 0.008(3)
C6I 0.038(4) 0.077(4) 0.064(5) -0.003(5) 0.006(4) -0.003(3)
C5A 0.049(3) 0.055(3) 0.055(5) 0.001(4) -0.005(4) 0.005(3)
C2'A 0.069(4) 0.067(5) 0.074(5) -0.019(4) 0.014(3) -0.006(4)
C2E 0.055(3) 0.079(4) 0.055(5) 0.002(4) -0.009(4) 0.002(3)
N1F 0.064(3) 0.087(3) 0.046(4) 0.006(4) -0.004(3) 0.002(3)
O1FB 0.062(5) 0.136(7) 0.096(5) 0.017(5) -0.002(4) -0.003(4)
C6C 0.062(4) 0.061(4) 0.071(5) -0.003(4) -0.003(5) 0.011(3)
O3FD 0.092(7) 0.173(8) 0.139(7) -0.061(6) 0.011(6) -0.030(6)
N3F 0.055(3) 0.088(4) 0.051(4) 0.000(4) 0.005(4) 0.008(3)
N1E 0.060(3) 0.080(3) 0.054(4) -0.011(4) -0.004(3) -0.003(3)
O5'B 0.072(5) 0.083(4) 0.091(5) 0.007(4) -0.009(5) -0.001(4)
O1FC 0.111(6) 0.101(6) 0.124(7) -0.019(5) -0.008(5) 0.027(5)
C4E 0.056(3) 0.078(4) 0.044(4) -0.009(4) -0.005(4) 0.007(3)
C2'B 0.057(4) 0.049(5) 0.074(5) 0.017(4) -0.010(3) 0.000(4)
C1'G 0.078(5) 0.078(3) 0.068(4) 0.001(3) -0.006(4) 0.008(3)
N1H 0.095(4) 0.086(3) 0.067(4) 0.013(4) -0.024(4) -0.029(3)
O5'F 0.103(6) 0.099(5) 0.120(6) 0.034(5) 0.012(5) -0.007(5)
C1FA 0.064(4) 0.087(6) 0.082(6) 0.013(5) 0.004(5) -0.005(4)
C5F 0.065(4) 0.081(4) 0.056(5) 0.000(5) 0.005(5) 0.008(4)
C1'I 0.061(4) 0.082(4) 0.089(4) -0.023(4) -0.011(3) 0.014(4)
C2A 0.044(3) 0.054(3) 0.063(5) -0.003(4) -0.016(4) -0.001(3)
C3FC 0.073(4) 0.078(5) 0.072(6) -0.015(4) 0.011(5) -0.022(4)
C4'A 0.057(3) 0.072(5) 0.063(4) 0.009(4) -0.001(3) -0.007(4)
O2FC 0.074(5) 0.113(7) 0.178(8) 0.008(6) 0.018(6) -0.023(5)
C4'J 0.059(4) 0.082(5) 0.087(5) 0.005(5) 0.007(4) 0.025(4)
O3FA 0.075(5) 0.095(5) 0.172(8) -0.009(6) -0.002(6) 0.001(4)
C4H 0.081(4) 0.098(5) 0.058(5) -0.005(5) -0.011(5) -0.019(4)
C4'B 0.056(3) 0.065(4) 0.056(4) 0.010(4) -0.011(3) -0.018(4)
C6F 0.073(4) 0.082(4) 0.049(5) 0.004(4) -0.002(5) -0.002(3)
C4'F 0.073(6) 0.095(4) 0.074(5) 0.015(4) -0.006(5) -0.004(4)
C1'C 0.092(5) 0.057(3) 0.076(4) -0.001(3) -0.002(4) -0.008(3)
C4FA 0.060(4) 0.101(5) 0.097(7) 0.034(6) 0.018(5) -0.002(4)
C6E 0.069(4) 0.074(4) 0.061(5) -0.007(5) 0.002(5) 0.001(3)
O2W 0.090(6) 0.129(8) 0.140(8) 0.014(6) 0.011(6) -0.007(6)
C1'E 0.066(4) 0.092(4) 0.072(4) -0.021(3) -0.003(4) -0.011(4)
C3FA 0.069(4) 0.102(6) 0.087(6) 0.017(6) 0.020(5) -0.005(4)
C5E 0.066(4) 0.080(4) 0.063(5) -0.006(5) -0.005(5) 0.011(4)
O2FB 0.056(5) 0.181(9) 0.105(6) -0.012(6) 0.008(4) -0.014(5)
C5'A 0.061(4) 0.091(6) 0.098(6) 0.009(5) 0.003(3) 0.000(5)
C4'D 0.109(7) 0.059(4) 0.107(4) -0.010(4) 0.012(4) -0.007(5)
O5'A 0.053(4) 0.122(7) 0.159(8) 0.006(6) -0.009(4) -0.015(5)
C4'E 0.078(6) 0.102(4) 0.075(5) -0.011(4) 0.003(5) -0.022(5)
C2FC 0.075(4) 0.075(5) 0.080(6) -0.018(5) -0.001(4) -0.022(4)
C2'F 0.067(6) 0.106(4) 0.066(5) 0.027(4) -0.010(4) -0.010(5)
C2FA 0.070(4) 0.105(6) 0.076(6) 0.017(5) 0.011(5) -0.011(4)
C1'D 0.091(5) 0.070(3) 0.075(5) 0.004(3) -0.008(4) -0.018(3)
C2F 0.058(3) 0.088(4) 0.053(5) 0.000(5) 0.004(4) 0.003(3)
O1FD 0.146(9) 0.091(6) 0.149(8) -0.017(5) -0.023(6) 0.039(6)
C5'B 0.061(4) 0.076(4) 0.067(5) 0.021(5) -0.012(4) -0.011(4)
C4'G 0.095(5) 0.073(4) 0.060(4) -0.003(3) 0.011(5) 0.011(4)
C5H 0.083(5) 0.109(5) 0.069(5) 0.000(6) -0.013(5) -0.034(4)
C2'C 0.101(7) 0.059(5) 0.083(5) 0.000(4) 0.011(5) -0.002(4)
C4'I 0.073(4) 0.076(5) 0.091(5) -0.004(4) -0.012(4) 0.025(4)
O5'J 0.105(7) 0.122(6) 0.179(10) -0.024(6) 0.038(7) -0.021(5)
O4W 0.059(6) 0.242(13) 0.207(12) 0.101(10) -0.021(7) -0.006(7)
C4'C 0.135(7) 0.055(4) 0.094(4) -0.007(4) 0.029(5) -0.008(4)
C2'E 0.060(5) 0.119(4) 0.085(6) -0.040(4) 0.008(5) -0.006(5)
C1FB 0.040(5) 0.156(8) 0.096(5) 0.006(6) 0.007(5) -0.003(5)
C2'J 0.067(4) 0.090(6) 0.107(6) 0.017(5) 0.018(4) 0.018(5)
C6H 0.095(5) 0.098(5) 0.069(5) 0.014(6) -0.018(6) -0.034(4)
C1'F 0.068(4) 0.095(4) 0.063(4) 0.021(3) -0.007(4) -0.005(4)
C5'I 0.068(4) 0.111(7) 0.129(8) -0.011(5) -0.018(5) 0.025(5)
O3FB 0.123(9) 0.261(11) 0.135(9) 0.044(8) -0.005(7) -0.072(9)
C5'F 0.085(7) 0.098(5) 0.093(6) 0.016(4) 0.003(6) 0.004(5)
O1W 0.091(7) 0.093(7) 0.38(2) -0.078(10) -0.004(10) 0.015(6)
C1FC 0.084(5) 0.083(7) 0.107(7) -0.024(5) 0.003(5) -0.008(5)
C5'J 0.063(4) 0.109(6) 0.099(7) -0.002(6) 0.011(4) 0.019(5)
C2FD 0.115(7) 0.105(6) 0.144(8) -0.016(6) 0.018(6) -0.010(6)
C2'G 0.079(6) 0.080(5) 0.081(5) -0.001(4) 0.011(5) 0.008(4)
C5'E 0.086(7) 0.107(5) 0.099(7) -0.008(4) 0.001(6) -0.013(6)
C3FD 0.114(7) 0.110(5) 0.148(8) -0.036(6) 0.031(7) 0.010(7)
C1FD 0.112(8) 0.084(6) 0.153(8) -0.006(6) -0.006(6) 0.014(6)
C5'G 0.100(6) 0.084(6) 0.077(6) 0.006(5) 0.013(5) 0.001(4)
O2FD 0.132(8) 0.096(6) 0.236(11) -0.009(7) -0.034(8) 0.030(5)
O4FB 0.158(10) 0.249(11) 0.126(7) -0.047(8) 0.006(7) -0.036(9)
C1'H 0.115(5) 0.090(4) 0.079(4) 0.010(3) -0.026(4) -0.014(4)
O5'C 0.187(10) 0.140(9) 0.217(12) 0.018(8) 0.005(10) 0.048(7)
O6W 0.094(9) 0.47(3) 0.170(12) 0.065(16) -0.012(8) -0.042(13)
C2FB 0.063(6) 0.172(8) 0.098(5) 0.013(6) 0.002(5) -0.016(6)
C3FB 0.081(7) 0.191(9) 0.104(5) 0.007(6) -0.003(6) -0.027(7)
C4FD 0.119(8) 0.118(6) 0.160(9) -0.043(6) 0.041(7) -0.012(7)
O5'H 0.164(7) 0.183(11) 0.236(12) -0.025(10) -0.039(10) -0.033(8)
C5'H 0.184(8) 0.090(6) 0.150(7) -0.011(6) -0.057(8) -0.008(6)
C4FB 0.094(8) 0.209(10) 0.106(6) 0.006(7) -0.009(7) -0.039(7)
C5'D 0.124(8) 0.085(5) 0.175(6) 0.020(7) -0.002(6) 0.009(6)
C2HH 0.119(7) 0.086(5) 0.074(4) -0.001(4) -0.030(6) 0.002(6)
O4FD 0.215(12) 0.116(6) 0.244(13) -0.018(7) 0.033(11) -0.012(8)
C2'I 0.071(6) 0.094(7) 0.088(5) -0.031(6) -0.018(4) 0.026(5)
O5'D 0.161(13) 0.084(6) 0.261(15) 0.044(9) 0.025(12) 0.014(8)
C4'H 0.151(6) 0.087(4) 0.095(4) -0.015(4) -0.037(5) 0.009(5)
O5'I 0.103(9) 0.122(11) 0.199(14) 0.017(8) 0.019(10) -0.001(8)
S3CC 0.115(7) 0.057(5) 0.091(6) 0.008(5) 0.013(5) 0.004(5)
S3DD 0.183(10) 0.104(5) 0.099(8) -0.041(5) 0.020(7) -0.047(8)
C2'D 0.155(8) 0.118(5) 0.069(4) -0.010(4) -0.022(6) -0.062(5)
S3II 0.086(5) 0.115(7) 0.091(5) -0.026(6) -0.010(4) 0.028(7)
C2II 0.079(5) 0.093(6) 0.093(6) -0.030(5) -0.018(4) 0.022(6)
S3HH 0.139(7) 0.090(5) 0.087(5) 0.002(4) -0.032(5) 0.013(6)
C2'H 0.124(7) 0.090(5) 0.086(5) -0.003(4) -0.037(5) 0.001(4)
C5'C 0.151(8) 0.084(7) 0.141(7) -0.003(6) 0.048(6) 0.018(6)
O5DD 0.115(15) 0.125(14) 0.138(7) 0.014(13) -0.046(10) 0.010(14)
C2CC 0.097(9) 0.060(6) 0.076(5) -0.001(5) 0.010(7) -0.001(7)
O5II 0.092(13) 0.170(17) 0.155(16) -0.039(11) -0.031(14) -0.014(11)
O3W 0.45(4) 0.25(2) 0.44(3) 0.06(2) -0.28(3) -0.08(2)
O5W 0.34(4) 0.23(2) 0.164(19) 0.009(17) 0.05(2) -0.09(3)

loop_
_atom_type_symbol
_atom_type_description
_atom_type_scat_dispersion_real
_atom_type_scat_dispersion_imag
_atom_type_scat_source
C C 0.0033 0.0016 'International Tables Vol C Tables 4.2.6.8 and 6.1.1.4'
H H 0.0000 0.0000 'International Tables Vol C Tables 4.2.6.8 and 6.1.1.4'
N N 0.0061 0.0033 'International Tables Vol C Tables 4.2.6.8 and 6.1.1.4'
O O 0.0106 0.0060 'International Tables Vol C Tables 4.2.6.8 and 6.1.1.4'
S S 0.1246 0.1234 'International Tables Vol C Tables 4.2.6.8 and 6.1.1.4'

loop_
_geom_angle_atom_site_label_1
_geom_angle_atom_site_label_2
_geom_angle_atom_site_label_3
_geom_angle
C4'B S3'B C2'B 87.0(5)
C4'A S3'A C2'A 85.7(5)
C4'G S3'G C2'G 85.5(5)
C2'J S3'J C4'J 86.8(5)
C2'F S3'F C4'F 88.7(5)
C2'E S3'E C4'E 88.3(5)
C2'C S3'C C4'C 88.0(6)
C2'H S3'H C4'H 82.5(7)
C4'I S3'I C2'I 89.0(8)
C4C N3C C2C 121.8(8)
C4'D S3'D C2'D 89.0(6)
C2I N3I C4I 119.6(8)
C1'B O4'B C4'B 113.8(6)
C1'A O4'A C4'A 112.8(7)
C2D N3D C4D 120.4(8)
C2B N3B C4B 121.9(7)
C2J N3J C4J 123.5(8)
C2A N3A C4A 121.5(8)
C2D N1D C6D 120.3(8)
C2D N1D C1'D 119.1(8)
C6D N1D C1'D 120.5(9)
C1'F O4'F C4'F 113.4(8)
C1'D O4'D C4'D 110.0(8)
C6B N1B C2B 121.8(7)
C6B N1B C1'B 122.3(7)
C2B N1B C1'B 115.8(7)
C1'J O4'J C4'J 113.0(8)
C1'G O4'G C4'G 111.7(8)
C6I N1I C2I 119.4(8)
C6I N1I C1'I 123.3(8)
C2I N1I C1'I 117.4(8)
O2G C2G N3G 123.3(10)
O2G C2G N1G 122.5(10)
N3G C2G N1G 114.2(9)
O2D C2D N3D 119.8(9)
O2D C2D N1D 120.6(9)
N3D C2D N1D 119.5(8)
C6C N1C C2C 121.7(8)
C6C N1C C1'C 120.0(8)
C2C N1C C1'C 118.3(8)
C6A N1A C2A 119.7(7)
C6A N1A C1'A 123.1(7)
C2A N1A C1'A 117.2(7)
N4I C4I N3I 117.6(8)
N4I C4I C5I 121.7(9)
N3I C4I C5I 120.7(9)
C1'C O4'C C4'C 113.0(8)
O2C C2C N3C 123.7(9)
O2C C2C N1C 119.2(9)
N3C C2C N1C 117.1(8)
C1'E O4'E C4'E 113.2(8)
C6I C5I C4I 118.2(10)
N4A C4A N3A 118.8(8)
N4A C4A C5A 121.0(8)
N3A C4A C5A 120.2(8)
C4H N3H C2H 118.3(10)
O2I C2I N3I 121.0(8)
O2I C2I N1I 119.8(9)
N3I C2I N1I 119.3(8)
C1'I O4'I C4'I 111.8(8)
C2J N1J C6J 121.2(9)
C2J N1J C1'J 118.5(8)
C6J N1J C1'J 120.3(8)
C6J C5J C4J 120.0(9)
N4B C4B N3B 117.3(8)
N4B C4B C5B 124.3(8)
N3B C4B C5B 118.3(8)
C4E N3E C2E 120.7(9)
C6B C5B C4B 119.0(8)
C4G N3G C2G 125.9(9)
N4'D C4D N3D 116.8(8)
N4'D C4D C5D 123.9(9)
N3D C4D C5D 119.3(8)
N4C C4C N3C 118.4(8)
N4C C4C C5C 120.6(9)
N3C C4C C5C 120.9(9)
N4G C4G N3G 120.1(10)
N4G C4G C5G 123.0(10)
N3G C4G C5G 116.9(10)
C6G C5G C4G 119.3(10)
C6G N1G C2G 120.1(9)
C6G N1G C1'G 124.0(9)
C2G N1G C1'G 115.9(8)
O3FC C4FC O4FC 122.7(12)
O3FC C4FC C3FC 122.4(11)
O4FC C4FC C3FC 114.9(11)
N4J C4J N3J 121.5(9)
N4J C4J C5J 121.6(9)
N3J C4J C5J 116.9(9)
C5J C6J N1J 119.5(9)
C6C C5C C4C 119.0(9)
O4'A C1'A N1A 107.9(7)
O4'A C1'A C2'A 107.1(8)
N1A C1'A C2'A 112.8(8)
C5A C6A N1A 119.3(8)
O4'J C1'J C2'J 112.0(9)
O4'J C1'J N1J 107.8(9)
C2'J C1'J N1J 112.4(9)
O4'B C1'B N1B 108.5(7)
O4'B C1'B C2'B 108.8(8)
N1B C1'B C2'B 110.3(7)
C1'H O4'H C4'H 110.4(9)
N4F C4F N3F 120.5(10)
N4F C4F C5F 123.4(10)
N3F C4F C5F 116.1(10)
C5G C6G N1G 123.6(10)
O2B C2B N3B 121.0(8)
O2B C2B N1B 122.4(8)
N3B C2B N1B 116.6(7)
N1B C6B C5B 122.3(8)
O2J C2J N3J 121.0(9)
O2J C2J N1J 120.1(9)
N3J C2J N1J 118.8(9)
O2H C2H N3H 122.2(11)
O2H C2H N1H 116.2(12)
N3H C2H N1H 121.4(11)
C6D C5D C4D 119.8(9)
C5D C6D N1D 120.6(9)
C5I C6I N1I 122.8(9)
C6A C5A C4A 120.2(9)
C1'A C2'A S3'A 105.5(7)
O2E C2E N3E 120.3(10)
O2E C2E N1E 121.1(10)
N3E C2E N1E 118.6(10)
C6F N1F C2F 122.2(9)
C6F N1F C1'F 122.6(9)
C2F N1F C1'F 115.2(9)
C5C C6C N1C 119.4(9)
C4F N3F C2F 126.4(9)
C6E N1E C2E 120.1(9)
C6E N1E C1'E 124.8(9)
C2E N1E C1'E 115.1(9)
N4E C4E N3E 119.7(10)
N4E C4E C5E 120.4(10)
N3E C4E C5E 119.8(9)
C1'B C2'B S3'B 104.3(6)
O4'G C1'G C2'G 110.2(9)
O4'G C1'G N1G 108.0(9)
C2'G C1'G N1G 112.1(9)
C6H N1H C2H 118.6(11)
C6H N1H C1'H 120.0(10)
C2H N1H C1'H 121.4(10)
O1FA C1FA O2FA 125.3(11)
O1FA C1FA C2FA 116.3(11)
O2FA C1FA C2FA 118.5(11)
C6F C5F C4F 120.6(11)
O4'I C1'I C2II 109(2)
O4'I C1'I N1I 105.9(8)
C2II C1'I N1I 122(2)
O4'I C1'I C2'I 104.5(11)
C2II C1'I C2'I 20(2)
N1I C1'I C2'I 106.9(10)
O2A C2A N3A 124.1(8)
O2A C2A N1A 116.8(8)
N3A C2A N1A 119.1(8)
C2FC C3FC C4FC 123.4(11)
O4'A C4'A C5'A 104.9(8)
O4'A C4'A S3'A 106.8(6)
C5'A C4'A S3'A 115.9(7)
O4'J C4'J C5'J 112.7(10)
O4'J C4'J S3'J 104.9(6)
C5'J C4'J S3'J 115.5(9)
N4H C4H N3H 115.1(11)
N4H C4H C5H 124.6(13)
N3H C4H C5H 120.3(13)
O4'B C4'B C5'B 111.6(7)
O4'B C4'B S3'B 106.1(6)
C5'B C4'B S3'B 116.1(7)
C5F C6F N1F 120.7(10)
C5'F C4'F O4'F 112.8(10)
C5'F C4'F S3'F 112.0(9)
O4'F C4'F S3'F 105.5(7)
O4'C C1'C C2CC 114(4)
O4'C C1'C N1C 106.9(8)
C2CC C1'C N1C 101(3)
O4'C C1'C C2'C 110.0(11)
C2CC C1'C C2'C 15(3)
N1C C1'C C2'C 115.7(10)
O3FA C4FA O4FA 123.5(12)
O3FA C4FA C3FA 115.8(13)
O4FA C4FA C3FA 120.6(13)
C5E C6E N1E 121.8(10)
O4'E C1'E N1E 106.5(9)
O4'E C1'E C2'E 111.1(10)
N1E C1'E C2'E 111.3(8)
C2FA C3FA C4FA 122.0(13)
C6E C5E C4E 118.9(11)
O5'A C5'A C4'A 109.0(9)
O4'D C4'D C5'D 105.7(10)
O4'D C4'D S3'D 106.3(8)
C5'D C4'D S3'D 112.5(11)
O4'D C4'D S3DD 110.1(10)
C5'D C4'D S3DD 143.2(13)
S3'D C4'D S3DD 49.2(11)
O4'E C4'E C5'E 108.5(10)
O4'E C4'E S3'E 105.3(7)
C5'E C4'E S3'E 112.5(9)
C3FC C2FC C1FC 123.5(12)
C1'F C2'F S3'F 104.0(8)
C3FA C2FA C1FA 123.6(13)
O4'D C1'D C2'D 112.2(10)
O4'D C1'D N1D 104.8(8)
C2'D C1'D N1D 111.6(10)
O2F C2F N1F 124.0(10)
O2F C2F N3F 122.0(11)
N1F C2F N3F 114.0(10)
O5'B C5'B C4'B 113.6(8)
O4'G C4'G C5'G 109.2(9)
O4'G C4'G S3'G 106.1(7)
C5'G C4'G S3'G 113.5(9)
C6H C5H C4H 122.0(13)
C1'C C2'C S3'C 105.2(13)
O4'I C4'I C5'I 109.0(10)
O4'I C4'I S3'I 109.5(7)
C5'I C4'I S3'I 116.8(10)
O4'I C4'I S3II 100.5(8)
C5'I C4'I S3II 101.3(11)
S3'I C4'I S3II 23.8(5)
C5'C C4'C O4'C 106.9(11)
C5'C C4'C S3'C 113.3(12)
O4'C C4'C S3'C 104.8(7)
C5'C C4'C S3CC 151.9(12)
O4'C C4'C S3CC 98.7(8)
S3'C C4'C S3CC 47.1(6)
C1'E C2'E S3'E 102.5(8)
O1FB C1FB O2FB 127.5(14)
O1FB C1FB C2FB 119.3(14)
O2FB C1FB C2FB 113.0(13)
C1'J C2'J S3'J 104.8(8)
C5H C6H N1H 119.4(12)
O4'F C1'F N1F 108.2(9)
O4'F C1'F C2'F 111.2(9)
N1F C1'F C2'F 112.5(8)
O5'I C5'I O5II 90.5(19)
O5'I C5'I C4'I 117.3(12)
O5II C5'I C4'I 112.6(17)
O5'F C5'F C4'F 110.6(11)
O1FC C1FC O2FC 127.2(14)
O1FC C1FC C2FC 118.7(13)
O2FC C1FC C2FC 114.1(14)
O5'J C5'J C4'J 111.5(10)
C3FD C2FD C1FD 124.9(17)
C1'G C2'G S3'G 104.0(8)
O5'E C5'E C4'E 112.0(11)
C2FD C3FD C4FD 120.7(18)
O2FD C1FD O1FD 119.9(16)
O2FD C1FD C2FD 120.0(17)
O1FD C1FD C2FD 119.7(15)
O5'G C5'G C4'G 114.0(9)
O4'H C1'H N1H 109.6(10)
O4'H C1'H C2'H 112.2(11)
N1H C1'H C2'H 120.1(12)
O4'H C1'H C2HH 114(3)
N1H C1'H C2HH 94(3)
C2'H C1'H C2HH 30(3)
C3FB C2FB C1FB 125.6(16)
C2FB C3FB C4FB 125.5(16)
O3FD C4FD O4FD 124.4(17)
O3FD C4FD C3FD 123.5(17)
O4FD C4FD C3FD 109.0(16)
C4'H C5'H O5'H 108.8(12)
O4FB C4FB O3FB 124.4(19)
O4FB C4FB C3FB 120(2)
O3FB C4FB C3FB 115.2(18)
O5'D C5'D C4'D 108.2(15)
O5'D C5'D O5DD 97.7(16)
C4'D C5'D O5DD 108.6(14)
C1'H C2HH S3HH 92(3)
C1'I C2'I S3'I 97.2(11)
O4'H C4'H C5'H 111.3(12)
O4'H C4'H S3HH 108.5(11)
C5'H C4'H S3HH 133.4(14)
O4'H C4'H S3'H 105.1(8)
C5'H C4'H S3'H 109.7(12)
S3HH C4'H S3'H 35.1(9)
C2CC S3CC C4'C 91(3)
C4'D S3DD C2'D 86.8(9)
C1'D C2'D S3'D 105.9(9)
C1'D C2'D S3DD 104.4(11)
S3'D C2'D S3DD 47.1(11)
C2II S3II C4'I 89(2)
C1'I C2II S3II 115(4)
C4'H S3HH C2HH 94.1(18)
C1'H C2'H S3'H 100.6(10)
O5'C C5'C C4'C 111.9(14)
C1'C C2CC S3CC 96(3)

loop_
_geom_bond_atom_site_label_1
_geom_bond_atom_site_label_2
_geom_bond_distance
S3'B C4'B 1.802(9)
S3'B C2'B 1.811(10)
S3'A C4'A 1.773(10)
S3'A C2'A 1.800(11)
S3'G C4'G 1.799(11)
S3'G C2'G 1.804(12)
S3'J C2'J 1.790(13)
S3'J C4'J 1.808(11)
S3'F C2'F 1.792(12)
S3'F C4'F 1.821(11)
S3'E C2'E 1.804(13)
S3'E C4'E 1.809(12)
S3'C C2'C 1.77(2)
S3'C C4'C 1.805(13)
S3'H C2'H 1.810(19)
S3'H C4'H 1.831(15)
S3'I C4'I 1.808(13)
S3'I C2'I 1.89(2)
O2D C2D 1.247(11)
N3C C4C 1.342(11)
N3C C2C 1.351(11)
S3'D C4'D 1.709(13)
S3'D C2'D 1.818(16)
N3I C2I 1.348(11)
N3I C4I 1.353(11)
O2A C2A 1.247(10)
O4'B C1'B 1.398(11)
O4'B C4'B 1.467(11)
O4'A C1'A 1.410(11)
O4'A C4'A 1.471(11)
O2J C2J 1.240(11)
O2I C2I 1.248(11)
N3D C2D 1.358(11)
N3D C4D 1.373(11)
N3B C2B 1.382(10)
N3B C4B 1.395(10)
O2C C2C 1.231(10)
N3J C2J 1.341(12)
N3J C4J 1.366(11)
N3A C2A 1.332(11)
N3A C4A 1.341(11)
O2B C2B 1.201(9)
N1D C2D 1.373(11)
N1D C6D 1.379(12)
N1D C1'D 1.484(13)
O4'F C1'F 1.396(13)
O4'F C4'F 1.449(13)
O4'D C1'D 1.415(12)
O4'D C4'D 1.430(12)
N4C C4C 1.300(11)
N1B C6B 1.340(11)
N1B C2B 1.386(11)
N1B C1'B 1.505(11)
O4'J C1'J 1.365(12)
O4'J C4'J 1.410(12)
O4'G C1'G 1.411(12)
O4'G C4'G 1.417(12)
N1I C6I 1.347(12)
N1I C2I 1.392(12)
N1I C1'I 1.470(13)
C2G O2G 1.187(11)
C2G N3G 1.393(12)
C2G N1G 1.404(12)
N4B C4B 1.312(10)
N1C C6C 1.380(12)
N1C C2C 1.381(11)
N1C C1'C 1.515(12)
O2H C2H 1.238(13)
N4A C4A 1.323(11)
N4I C4I 1.310(11)
N1A C6A 1.389(11)
N1A C2A 1.397(11)
N1A C1'A 1.477(11)
C4I C5I 1.405(13)
O4'C C1'C 1.395(12)
O4'C C4'C 1.456(13)
O4FC C4FC 1.291(12)
N4'D C4D 1.293(11)
O2E C2E 1.241(12)
O4'E C1'E 1.406(13)
O4'E C4'E 1.421(13)
C5I C6I 1.300(13)
C4A C5A 1.386(12)
O2FA C1FA 1.272(13)
N4F C4F 1.288(12)
N3H C4H 1.336(14)
N3H C2H 1.354(14)
O4'I C1'I 1.396(12)
O4'I C4'I 1.421(12)
N1J C2J 1.346(12)
N1J C6J 1.370(12)
N1J C1'J 1.510(13)
C5J C6J 1.368(13)
C5J C4J 1.401(13)
C4B C5B 1.398(12)
N3E C4E 1.347(12)
N3E C2E 1.359(12)
N4G C4G 1.299(12)
N4J C4J 1.305(12)
C5B C6B 1.347(11)
N3G C4G 1.322(12)
C4D C5D 1.404(12)
C4C C5C 1.381(13)
C4G C5G 1.406(13)
C5G C6G 1.319(13)
O1FA C1FA 1.204(12)
N1G C6G 1.341(12)
N1G C1'G 1.516(13)
C4FC O3FC 1.208(13)
C4FC C3FC 1.532(16)
C5C C6C 1.343(13)
O5'G C5'G 1.421(14)
C1'A C2'A 1.511(13)
C6A C5A 1.337(12)
O2F C2F 1.180(12)
O5'E C5'E 1.407(14)
C1'J C2'J 1.470(15)
C1'B C2'B 1.507(12)
O4'H C1'H 1.361(13)
O4'H C4'H 1.377(14)
C4F N3F 1.349(12)
C4F C5F 1.413(14)
N4H C4H 1.273(14)
N4E C4E 1.319(12)
O4FA C4FA 1.274(14)
C2H N1H 1.387(13)
C5D C6D 1.330(13)
C2E N1E 1.380(13)
N1F C6F 1.379(13)
N1F C2F 1.385(13)
N1F C1'F 1.492(13)
O1FB C1FB 1.164(14)
O3FD C4FD 1.142(19)
N3F C2F 1.396(13)
N1E C6E 1.349(13)
N1E C1'E 1.522(13)
O5'B C5'B 1.388(12)
O1FC C1FC 1.254(15)
C4E C5E 1.400(14)
C1'G C2'G 1.469(14)
N1H C6H 1.386(15)
N1H C1'H 1.469(15)
O5'F C5'F 1.405(13)
C1FA C2FA 1.547(16)
C5F C6F 1.342(14)
C1'I C2II 1.41(5)
C1'I C2'I 1.58(2)
C3FC C2FC 1.333(15)
C4'A C5'A 1.566(14)
O2FC C1FC 1.269(16)
C4'J C5'J 1.464(15)
O3FA C4FA 1.170(14)
C4H C5H 1.398(16)
C4'B C5'B 1.496(14)
C4'F C5'F 1.443(15)
C1'C C2CC 1.51(2)
C1'C C2'C 1.516(14)
C4FA C3FA 1.497(17)
C6E C5E 1.319(14)
C1'E C2'E 1.525(14)
C3FA C2FA 1.254(16)
O2FB C1FB 1.248(14)
C5'A O5'A 1.370(13)
C4'D C5'D 1.487(18)
C4'D S3DD 1.780(18)
C4'E C5'E 1.555(17)
C2FC C1FC 1.494(17)
C2'F C1'F 1.527(14)
C1'D C2'D 1.426(15)
O1FD C1FD 1.244(18)
C4'G C5'G 1.506(16)
C5H C6H 1.290(17)
C4'I C5'I 1.529(17)
C4'I S3II 1.87(2)
O5'J C5'J 1.400(14)
C4'C C5'C 1.431(18)
C4'C S3CC 1.90(2)
C1FB C2FB 1.425(19)
C5'I O5'I 1.369(19)
C5'I O5II 1.382(17)
O3FB C4FB 1.32(2)
C2FD C3FD 1.269(18)
C2FD C1FD 1.53(2)
C3FD C4FD 1.51(2)
C1FD O2FD 1.213(17)
O4FB C4FB 1.19(2)
C1'H C2'H 1.477(18)
C1'H C2HH 1.53(2)
O5'C C5'C 1.328(17)
C2FB C3FB 1.301(18)
C3FB C4FB 1.49(2)
C4FD O4FD 1.43(2)
O5'H C5'H 1.55(2)
C5'H C4'H 1.55(2)
C5'D O5'D 1.473(19)
C5'D O5DD 1.63(3)
C2HH S3HH 1.80(7)
C4'H S3HH 1.69(2)
S3CC C2CC 1.75(7)
S3DD C2'D 1.819(17)
S3II C2II 1.62(6)
